data_2226924
loop_
_publ_author_name
'Siddaraju, B. P.'
'Yathirajan, H. S.'
'Narayana, B.'
'Ng, Seik Weng'
'Tiekink, Edward R. T.'

_publ_section_title
;
 (2-Methylphenyl)(phenyl)methanol
;
_journal_issue 8
_journal_name_full 'Acta Crystallographica Section E'
_journal_page_first o2136
_journal_paper_doi 10.1107/S1600536810029417
_journal_volume 66
_journal_year 2010
_chemical_formula_iupac 'C14 H14 O'
_chemical_formula_moiety 'C14 H14 O'
_chemical_formula_sum 'C14 H14 O'
_chemical_formula_weight 198.25
_chemical_name_systematic
;
(2-Methylphenyl)(phenyl)methanol
;
_space_group_IT_number 148
_symmetry_cell_setting trigonal
_symmetry_space_group_name_Hall '-R 3'
_symmetry_space_group_name_H-M 'R -3 :H'
_atom_sites_solution_hydrogens geom
_atom_sites_solution_primary direct
_atom_sites_solution_secondary difmap
_audit_creation_method SHELXL-97
_cell_angle_alpha 90
_cell_angle_beta 90
_cell_angle_gamma 120
_cell_formula_units_Z 18
_cell_length_a 23.013(2)
_cell_length_b 23.013
_cell_length_c 10.6067(11)
_cell_measurement_reflns_used 2551
_cell_measurement_temperature 100(2)
_cell_measurement_theta_max 28.3
_cell_measurement_theta_min 2.8
_cell_volume 4864.7(7)
_computing_cell_refinement 'SAINT (Bruker, 2008)'
_computing_data_collection 'APEX2 (Bruker, 2008)'
_computing_data_reduction 'SAINT (Bruker, 2008)'
_computing_molecular_graphics
;
ORTEP-3 (Farrugia, 1997) and DIAMOND (Brandenburg, 2006)
;
_computing_publication_material 'publCIF (Westrip, 2010)'
_computing_structure_refinement 'SHELXL97 (Sheldrick, 2008)'
_computing_structure_solution 'SHELXS97 (Sheldrick, 2008)'
_diffrn_ambient_temperature 100(2)
_diffrn_measured_fraction_theta_full 0.995
_diffrn_measured_fraction_theta_max 0.995
_diffrn_measurement_device_type 'Bruker SMART APEX CCD'
_diffrn_measurement_method '\w scans'
_diffrn_radiation_monochromator graphite
_diffrn_radiation_source 'fine-focus sealed tube'
_diffrn_radiation_type MoK\a
_diffrn_radiation_wavelength 0.71073
_diffrn_reflns_av_R_equivalents 0.026
_diffrn_reflns_av_sigmaI/netI 0.034
_diffrn_reflns_limit_h_max 28
_diffrn_reflns_limit_h_min -28
_diffrn_reflns_limit_k_max 14
_diffrn_reflns_limit_k_min -29
_diffrn_reflns_limit_l_max 13
_diffrn_reflns_limit_l_min -13
_diffrn_reflns_number 6286
_diffrn_reflns_theta_full 27.5
_diffrn_reflns_theta_max 27.5
_diffrn_reflns_theta_min 1.8
_diffrn_standards_decay_% 0
_diffrn_standards_interval_count 0
_diffrn_standards_interval_time 0
_diffrn_standards_number 0
_exptl_absorpt_coefficient_mu 0.075
_exptl_absorpt_correction_T_max 0.978
_exptl_absorpt_correction_T_min 0.971
_exptl_absorpt_correction_type multi-scan
_exptl_absorpt_process_details '(SADABS; Sheldrick, 1996)'
_exptl_crystal_colour colourless
_exptl_crystal_density_diffrn 1.218
_exptl_crystal_density_method 'not measured'
_exptl_crystal_description block
_exptl_crystal_F_000 1908
_exptl_crystal_size_max 0.40
_exptl_crystal_size_mid 0.35
_exptl_crystal_size_min 0.30
_refine_diff_density_max 0.43
_refine_diff_density_min -0.30
_refine_ls_extinction_method none
_refine_ls_goodness_of_fit_ref 1.08
_refine_ls_hydrogen_treatment mixed
_refine_ls_matrix_type full
_refine_ls_number_parameters 141
_refine_ls_number_reflns 2475
_refine_ls_number_restraints 1
_refine_ls_restrained_S_all 1.08
_refine_ls_R_factor_all 0.057
_refine_ls_R_factor_gt 0.045
_refine_ls_shift/su_max_lt 0.001
_refine_ls_shift/su_mean 0.000
_refine_ls_structure_factor_coef Fsqd
_refine_ls_weighting_details 'calc w=1/[\s^2^(Fo^2^)+(0.0533P)^2^+4.2609P] where P=(Fo^2^+2Fc^2^)/3'
_refine_ls_weighting_scheme calc
_refine_ls_wR_factor_gt 0.115
_refine_ls_wR_factor_ref 0.121
_reflns_number_gt 2022
_reflns_number_total 2475
_reflns_threshold_expression I>2\s(I)
_cod_data_source_file hb5570.cif
_cod_data_source_block I
_cod_original_cell_volume 4864.8(7)
_cod_original_sg_symbol_H-M 'R -3'
_cod_database_code 2226924
_cod_database_fobs_code 2226924

loop_
_symmetry_equiv_pos_as_xyz
'x, y, z'
'-y, x-y, z'
'-x+y, -x, z'
'x+2/3, y+1/3, z+1/3'
'-y+2/3, x-y+1/3, z+1/3'
'-x+y+2/3, -x+1/3, z+1/3'
'x+1/3, y+2/3, z+2/3'
'-y+1/3, x-y+2/3, z+2/3'
'-x+y+1/3, -x+2/3, z+2/3'
'-x, -y, -z'
'y, -x+y, -z'
'x-y, x, -z'
'-x+2/3, -y+1/3, -z+1/3'
'y+2/3, -x+y+1/3, -z+1/3'
'x-y+2/3, x+1/3, -z+1/3'
'-x+1/3, -y+2/3, -z+2/3'
'y+1/3, -x+y+2/3, -z+2/3'
'x-y+1/3, x+2/3, -z+2/3'

loop_
_atom_site_type_symbol
_atom_site_label
_atom_site_fract_x
_atom_site_fract_y
_atom_site_fract_z
_atom_site_U_iso_or_equiv
_atom_site_adp_type
_atom_site_calc_flag
_atom_site_refinement_flags
_atom_site_occupancy
_atom_site_disorder_assembly
_atom_site_disorder_group
O O1 0.13170(5) 0.08915(5) 0.01453(9) 0.0229(2) Uani d D 1 . .
H H1 0.1201(9) 0.0483(5) 0.0010(18) 0.043(5) Uiso d D 1 . .
C C1 0.20865(7) 0.19098(7) 0.11187(14) 0.0237(3) Uani d . 1 . .
C C2 0.18864(8) 0.21209(7) 0.21715(15) 0.0306(3) Uani d . 1 . .
H H2 0.1637 0.1808 0.2816 0.037 Uiso calc R 1 . .
C C3 0.20471(9) 0.27864(8) 0.22928(18) 0.0417(4) Uani d . 1 . .
H H3 0.1911 0.2930 0.3018 0.050 Uiso calc R 1 . .
C C4 0.24081(9) 0.32372(8) 0.1346(2) 0.0495(5) Uani d . 1 . .
H H4 0.2523 0.3694 0.1423 0.059 Uiso calc R 1 . .
C C5 0.26018(8) 0.30288(8) 0.0295(2) 0.0433(5) Uani d . 1 . .
H H5 0.2847 0.3344 -0.0349 0.052 Uiso calc R 1 . .
C C6 0.24463(7) 0.23669(7) 0.01529(16) 0.0321(4) Uani d . 1 . .
C C7 0.26458(8) 0.21578(9) -0.10289(17) 0.0422(4) Uani d . 1 . .
H H7A 0.2878 0.2545 -0.1591 0.063 Uiso calc R 1 . .
H H7B 0.2244 0.1806 -0.1450 0.063 Uiso calc R 1 . .
H H7C 0.2946 0.1984 -0.0819 0.063 Uiso calc R 1 . .
C C8 0.18897(6) 0.11780(6) 0.09612(12) 0.0206(3) Uani d . 1 . .
H H8 0.2264 0.1162 0.0515 0.025 Uiso calc R 1 . .
C C9 0.17524(6) 0.07865(6) 0.21775(12) 0.0183(3) Uani d . 1 . .
C C10 0.22851(7) 0.08429(7) 0.28925(13) 0.0247(3) Uani d . 1 . .
H H10 0.2733 0.1148 0.2642 0.030 Uiso calc R 1 . .
C C11 0.21660(7) 0.04561(7) 0.39708(14) 0.0276(3) Uani d . 1 . .
H H11 0.2533 0.0500 0.4457 0.033 Uiso calc R 1 . .
C C12 0.15144(7) 0.00071(7) 0.43395(13) 0.0247(3) Uani d . 1 . .
H H12 0.1433 -0.0263 0.5069 0.030 Uiso calc R 1 . .
C C13 0.09838(7) -0.00461(7) 0.36404(13) 0.0229(3) Uani d . 1 . .
H H13 0.0536 -0.0350 0.3894 0.027 Uiso calc R 1 . .
C C14 0.11032(7) 0.03426(6) 0.25682(13) 0.0207(3) Uani d . 1 . .
H H14 0.0735 0.0304 0.2095 0.025 Uiso calc R 1 . .

loop_
_atom_site_aniso_label
_atom_site_aniso_U_11
_atom_site_aniso_U_22
_atom_site_aniso_U_33
_atom_site_aniso_U_12
_atom_site_aniso_U_13
_atom_site_aniso_U_23
O1 0.0260(5) 0.0200(5) 0.0247(5) 0.0130(4) -0.0060(4) -0.0017(4)
C1 0.0180(6) 0.0186(6) 0.0340(8) 0.0087(5) -0.0060(5) 0.0017(5)
C2 0.0317(8) 0.0235(7) 0.0397(9) 0.0161(6) -0.0096(6) -0.0041(6)
C3 0.0449(10) 0.0297(8) 0.0577(11) 0.0241(8) -0.0221(8) -0.0149(8)
C4 0.0386(10) 0.0164(7) 0.0895(15) 0.0106(7) -0.0297(10) -0.0038(8)
C5 0.0261(8) 0.0226(8) 0.0717(13) 0.0051(6) -0.0108(8) 0.0127(8)
C6 0.0162(6) 0.0257(7) 0.0487(10) 0.0062(6) -0.0050(6) 0.0106(7)
C7 0.0275(8) 0.0477(10) 0.0491(10) 0.0171(8) 0.0090(7) 0.0230(8)
C8 0.0190(6) 0.0213(6) 0.0239(7) 0.0118(5) -0.0006(5) 0.0022(5)
C9 0.0205(6) 0.0158(6) 0.0209(6) 0.0107(5) -0.0001(5) -0.0007(5)
C10 0.0188(6) 0.0233(7) 0.0301(7) 0.0091(5) -0.0017(5) 0.0023(5)
C11 0.0246(7) 0.0302(8) 0.0289(8) 0.0144(6) -0.0055(6) 0.0027(6)
C12 0.0301(7) 0.0228(7) 0.0234(7) 0.0148(6) -0.0001(5) 0.0027(5)
C13 0.0220(7) 0.0217(6) 0.0237(7) 0.0100(5) 0.0020(5) -0.0008(5)
C14 0.0193(6) 0.0218(6) 0.0230(7) 0.0118(5) -0.0014(5) -0.0016(5)

loop_
_atom_type_symbol
_atom_type_description
_atom_type_scat_dispersion_real
_atom_type_scat_dispersion_imag
_atom_type_scat_source
C C 0.0033 0.0016 'International Tables Vol C Tables 4.2.6.8 and 6.1.1.4'
H H 0.0000 0.0000 'International Tables Vol C Tables 4.2.6.8 and 6.1.1.4'
O O 0.0106 0.0060 'International Tables Vol C Tables 4.2.6.8 and 6.1.1.4'

loop_
_geom_angle_atom_site_label_1
_geom_angle_atom_site_label_2
_geom_angle_atom_site_label_3
_geom_angle_site_symmetry_1
_geom_angle_site_symmetry_3
_geom_angle
_geom_angle_publ_flag
C8 O1 H1 . . 108.5(13) ?
C2 C1 C6 . . 120.03(13) ?
C2 C1 C8 . . 120.69(13) ?
C6 C1 C8 . . 119.20(13) ?
C1 C2 C3 . . 120.59(16) ?
C1 C2 H2 . . 119.7 ?
C3 C2 H2 . . 119.7 ?
C4 C3 C2 . . 119.23(18) ?
C4 C3 H3 . . 120.4 ?
C2 C3 H3 . . 120.4 ?
C5 C4 C3 . . 120.38(15) ?
C5 C4 H4 . . 119.8 ?
C3 C4 H4 . . 119.8 ?
C4 C5 C6 . . 121.39(17) ?
C4 C5 H5 . . 119.3 ?
C6 C5 H5 . . 119.3 ?
C5 C6 C1 . . 118.37(16) ?
C5 C6 C7 . . 119.48(15) ?
C1 C6 C7 . . 122.12(14) ?
C6 C7 H7A . . 109.5 ?
C6 C7 H7B . . 109.5 ?
H7A C7 H7B . . 109.5 ?
C6 C7 H7C . . 109.5 ?
H7A C7 H7C . . 109.5 ?
H7B C7 H7C . . 109.5 ?
O1 C8 C9 . . 111.77(10) ?
O1 C8 C1 . . 105.81(10) ?
C9 C8 C1 . . 115.10(11) ?
O1 C8 H8 . . 108.0 ?
C9 C8 H8 . . 108.0 ?
C1 C8 H8 . . 108.0 ?
C14 C9 C10 . . 118.73(12) ?
C14 C9 C8 . . 121.37(12) ?
C10 C9 C8 . . 119.81(11) ?
C11 C10 C9 . . 120.43(13) ?
C11 C10 H10 . . 119.8 ?
C9 C10 H10 . . 119.8 ?
C12 C11 C10 . . 120.20(13) ?
C12 C11 H11 . . 119.9 ?
C10 C11 H11 . . 119.9 ?
C13 C12 C11 . . 119.60(13) ?
C13 C12 H12 . . 120.2 ?
C11 C12 H12 . . 120.2 ?
C12 C13 C14 . . 120.14(13) ?
C12 C13 H13 . . 119.9 ?
C14 C13 H13 . . 119.9 ?
C9 C14 C13 . . 120.89(12) ?
C9 C14 H14 . . 119.6 ?
C13 C14 H14 . . 119.6 ?

loop_
_geom_bond_atom_site_label_1
_geom_bond_atom_site_label_2
_geom_bond_site_symmetry_2
_geom_bond_distance
_geom_bond_publ_flag
O1 C8 . 1.4323(16) ?
O1 H1 . 0.852(9) ?
C1 C2 . 1.385(2) ?
C1 C6 . 1.404(2) ?
C1 C8 . 1.5188(18) ?
C2 C3 . 1.390(2) ?
C2 H2 . 0.9500 ?
C3 C4 . 1.383(3) ?
C3 H3 . 0.9500 ?
C4 C5 . 1.373(3) ?
C4 H4 . 0.9500 ?
C5 C6 . 1.388(2) ?
C5 H5 . 0.9500 ?
C6 C7 . 1.495(3) ?
C7 H7A . 0.9800 ?
C7 H7B . 0.9800 ?
C7 H7C . 0.9800 ?
C8 C9 . 1.5137(18) ?
C8 H8 . 1.0000 ?
C9 C14 . 1.3862(18) ?
C9 C10 . 1.3911(18) ?
C10 C11 . 1.390(2) ?
C10 H10 . 0.9500 ?
C11 C12 . 1.386(2) ?
C11 H11 . 0.9500 ?
C12 C13 . 1.3806(19) ?
C12 H12 . 0.9500 ?
C13 C14 . 1.3868(19) ?
C13 H13 . 0.9500 ?
C14 H14 . 0.9500 ?

loop_
_geom_hbond_atom_site_label_D
_geom_hbond_atom_site_label_H
_geom_hbond_atom_site_label_A
_geom_hbond_site_symmetry_A
_geom_hbond_distance_DH
_geom_hbond_distance_HA
_geom_hbond_distance_DA
_geom_hbond_angle_DHA
O1 H1 O1 11 0.852(9) 1.848(9) 2.6967(10) 174.1(19)

loop_
_geom_torsion_atom_site_label_1
_geom_torsion_atom_site_label_2
_geom_torsion_atom_site_label_3
_geom_torsion_atom_site_label_4
_geom_torsion_site_symmetry_1
_geom_torsion_site_symmetry_2
_geom_torsion_site_symmetry_3
_geom_torsion_site_symmetry_4
_geom_torsion
_geom_torsion_publ_flag
C6 C1 C2 C3 . . . . -1.0(2) ?
C8 C1 C2 C3 . . . . -177.73(13) ?
C1 C2 C3 C4 . . . . 0.3(2) ?
C2 C3 C4 C5 . . . . 0.4(2) ?
C3 C4 C5 C6 . . . . -0.3(2) ?
C4 C5 C6 C1 . . . . -0.4(2) ?
C4 C5 C6 C7 . . . . 177.76(15) ?
C2 C1 C6 C5 . . . . 1.0(2) ?
C8 C1 C6 C5 . . . . 177.84(13) ?
C2 C1 C6 C7 . . . . -177.07(14) ?
C8 C1 C6 C7 . . . . -0.3(2) ?
C2 C1 C8 O1 . . . . 98.25(14) ?
C6 C1 C8 O1 . . . . -78.54(14) ?
C2 C1 C8 C9 . . . . -25.70(17) ?
C6 C1 C8 C9 . . . . 157.52(12) ?
O1 C8 C9 C14 . . . . -17.47(17) ?
C1 C8 C9 C14 . . . . 103.27(14) ?
O1 C8 C9 C10 . . . . 159.14(12) ?
C1 C8 C9 C10 . . . . -80.12(15) ?
C14 C9 C10 C11 . . . . 0.6(2) ?
C8 C9 C10 C11 . . . . -176.11(12) ?
C9 C10 C11 C12 . . . . 0.4(2) ?
C10 C11 C12 C13 . . . . -1.0(2) ?
C11 C12 C13 C14 . . . . 0.7(2) ?
C10 C9 C14 C13 . . . . -0.92(19) ?
C8 C9 C14 C13 . . . . 175.72(12) ?
C12 C13 C14 C9 . . . . 0.3(2) ?

loop_
_cod_related_entry_id
_cod_related_entry_database
_cod_related_entry_code
1 ChemSpider 21172151
